data_7043699
loop_
_publ_author_name
'Adiraju, Venkata A. K.'
'Martin, Caleb Daniel'

_publ_section_title
;
 C-H Addition Reactivity of 2-Phenylpyridine and 2,2&#x2019;-Bipyridine
 with Pentaphenylborole
;
_journal_name_full 'Dalton Trans.'
_journal_paper_doi 10.1039/C7DT02321A
_journal_year 2017
_chemical_formula_sum 'C44 H33 B N2'
_chemical_formula_weight 600.53
_chemical_name_systematic 2
_space_group_crystal_system monoclinic
_space_group_IT_number 14
_space_group_name_Hall '-P 2yn'
_space_group_name_H-M_alt 'P 1 21/n 1'
_symmetry_space_group_name_Hall '-P 2yn'
_symmetry_space_group_name_H-M 'P 1 21/n 1'
_atom_sites_solution_hydrogens geom
_audit_creation_method SHELXL-2013
_audit_update_record
;
2017-06-24 deposited with the CCDC.
2017-07-18 downloaded from the CCDC.
;
_cell_angle_alpha 90
_cell_angle_beta 96.5170(10)
_cell_angle_gamma 90
_cell_formula_units_Z 4
_cell_length_a 10.0560(4)
_cell_length_b 18.4589(7)
_cell_length_c 17.5795(6)
_cell_measurement_reflns_used 9137
_cell_measurement_temperature 150(2)
_cell_measurement_theta_max 27.49
_cell_measurement_theta_min 2.46
_cell_volume 3242.1(2)
_computing_cell_refinement 'Bruker SAINT'
_computing_data_collection 'Bruker APEX2'
_computing_data_reduction 'Bruker SAINT'
_computing_molecular_graphics 'Bruker SHELXTL'
_computing_publication_material 'Bruker SHELXTL'
_computing_structure_refinement 'SHELXL-2014 (Sheldrick 2014)'
_computing_structure_solution 'SHELXS-97 (Sheldrick 2008)'
_diffrn_ambient_temperature 150(2)
_diffrn_measured_fraction_theta_full 0.999
_diffrn_measured_fraction_theta_max 0.999
_diffrn_measurement_device_type 'Bruker APEX-II CCD'
_diffrn_measurement_method '\f and \w scans'
_diffrn_radiation_type MoK\a
_diffrn_radiation_wavelength 0.71073
_diffrn_reflns_av_R_equivalents 0.0444
_diffrn_reflns_av_unetI/netI 0.0257
_diffrn_reflns_Laue_measured_fraction_full 0.999
_diffrn_reflns_Laue_measured_fraction_max 0.999
_diffrn_reflns_limit_h_max 12
_diffrn_reflns_limit_h_min -12
_diffrn_reflns_limit_k_max 23
_diffrn_reflns_limit_k_min -23
_diffrn_reflns_limit_l_max 22
_diffrn_reflns_limit_l_min -22
_diffrn_reflns_number 48273
_diffrn_reflns_point_group_measured_fraction_full 0.999
_diffrn_reflns_point_group_measured_fraction_max 0.999
_diffrn_reflns_theta_full 25.242
_diffrn_reflns_theta_max 26.733
_diffrn_reflns_theta_min 2.207
_exptl_absorpt_coefficient_mu 0.071
_exptl_absorpt_correction_T_max 1.000
_exptl_absorpt_correction_T_min 0.928
_exptl_absorpt_correction_type multi-scan
_exptl_absorpt_process_details SADABS
_exptl_crystal_colour gold
_exptl_crystal_density_diffrn 1.232
_exptl_crystal_description Blocks
_exptl_crystal_F_000 1268
_exptl_crystal_size_max 0.203
_exptl_crystal_size_mid 0.189
_exptl_crystal_size_min 0.155
_refine_diff_density_max 0.339
_refine_diff_density_min -0.254
_refine_diff_density_rms 0.064
_refine_ls_extinction_method none
_refine_ls_goodness_of_fit_ref 1.096
_refine_ls_hydrogen_treatment constr
_refine_ls_matrix_type full
_refine_ls_number_parameters 440
_refine_ls_number_reflns 6884
_refine_ls_number_restraints 0
_refine_ls_restrained_S_all 1.096
_refine_ls_R_factor_all 0.0627
_refine_ls_R_factor_gt 0.0450
_refine_ls_shift/su_max 0.001
_refine_ls_shift/su_mean 0.000
_refine_ls_structure_factor_coef Fsqd
_refine_ls_weighting_details 'w=1/[\s^2^(Fo^2^)+(0.0695P)^2^+1.0219P] where P=(Fo^2^+2Fc^2^)/3'
_refine_ls_weighting_scheme calc
_refine_ls_wR_factor_gt 0.1181
_refine_ls_wR_factor_ref 0.1404
_reflns_Friedel_coverage 0.000
_reflns_number_gt 5478
_reflns_number_total 6884
_reflns_threshold_expression 'I > 2\s(I)'
_cod_data_source_file c7dt02321a2.cif
_cod_data_source_block 2
_cod_database_code 7043699
_shelx_space_group_comment
;
The symmetry employed for this shelxl refinement is uniquely defined
by the following loop, which should always be used as a source of
symmetry information in preference to the above space-group names.
They are only intended as comments.
;
_shelx_estimated_absorpt_t_min 0.986
_shelx_estimated_absorpt_t_max 0.989
_shelxl_version_number 2013-4

loop_
_space_group_symop_operation_xyz
'x, y, z'
'-x+1/2, y+1/2, -z+1/2'
'-x, -y, -z'
'x-1/2, -y-1/2, z-1/2'

loop_
_atom_site_label
_atom_site_type_symbol
_atom_site_fract_x
_atom_site_fract_y
_atom_site_fract_z
_atom_site_U_iso_or_equiv
_atom_site_adp_type
_atom_site_occupancy
_atom_site_site_symmetry_order
_atom_site_calc_flag
_atom_site_refinement_flags_posn
_atom_site_refinement_flags_adp
_atom_site_refinement_flags_occupancy
_atom_site_disorder_assembly
_atom_site_disorder_group
N1 N 0.26456(12) 0.80645(7) 0.95342(7) 0.0292(3) Uani 1 1 d . . . . .
C5 C 0.35447(15) 0.86091(8) 0.96410(9) 0.0314(3) Uani 1 1 d . . . . .
C4 C 0.07281(14) 0.83692(8) 0.84158(8) 0.0256(3) Uani 1 1 d . . . . .
C3 C 0.08112(14) 0.85309(7) 0.76699(8) 0.0247(3) Uani 1 1 d . . . . .
C7 C -0.01451(15) 0.89750(8) 0.71583(8) 0.0283(3) Uani 1 1 d . . . . .
C8 C -0.15063(16) 0.88084(9) 0.70770(9) 0.0365(4) Uani 1 1 d . . . . .
H20 H -0.1825 0.8426 0.7369 0.044 Uiso 1 1 calc R U . . .
C9 C -0.24013(18) 0.91994(11) 0.65713(10) 0.0481(5) Uani 1 1 d . . . . .
H21 H -0.3326 0.9079 0.6519 0.058 Uiso 1 1 calc R U . . .
C10 C -0.1961(2) 0.97578(12) 0.61475(10) 0.0522(5) Uani 1 1 d . . . . .
H2 H -0.2576 1.0019 0.5800 0.063 Uiso 1 1 calc R U . . .
C6 C 0.39816(16) 0.90266(9) 0.89902(9) 0.0354(4) Uani 1 1 d . . . . .
C17 C 0.5125(3) 0.97781(18) 0.79428(14) 0.0482(8) Uani 0.814(3) 1 d . . P A 1
H1 H 0.5549 1.0042 0.7574 0.058 Uiso 0.814(3) 1 calc R U P A 1
C24 C 0.5834(3) 0.92533(18) 0.83870(14) 0.0525(7) Uani 0.814(3) 1 d . . P A 1
H2A H 0.6735 0.9159 0.8304 0.063 Uiso 0.814(3) 1 calc R U P A 1
N2 N 0.52997(19) 0.88741(14) 0.89272(12) 0.0440(5) Uani 0.814(3) 1 d . . P A 1
C11 C 0.3219(3) 0.95150(15) 0.85860(15) 0.0341(6) Uani 0.814(3) 1 d . . P A 1
H11 H 0.2311 0.9589 0.8667 0.041 Uiso 0.814(3) 1 calc R U P A 1
C12 C 0.3813(3) 0.99150(14) 0.80362(13) 0.0459(6) Uani 0.814(3) 1 d . . P A 1
H12 H 0.3318 1.0272 0.7736 0.055 Uiso 0.814(3) 1 calc R U P A 1
C11A C 0.2772(13) 0.9558(8) 0.8696(9) 0.0341(6) Uani 0.186(3) 1 d . . P A 2
H11A H 0.1931 0.9519 0.8890 0.041 Uiso 0.186(3) 1 calc R U P A 2
C12A C 0.2970(13) 1.0036(6) 0.8192(6) 0.0459(6) Uani 0.186(3) 1 d . . P A 2
H12A H 0.2235 1.0338 0.8013 0.055 Uiso 0.186(3) 1 calc R U P A 2
C17A C 0.4177(13) 1.0152(8) 0.7882(6) 0.0482(8) Uani 0.186(3) 1 d . . P A 2
H1A H 0.4250 1.0504 0.7495 0.058 Uiso 0.186(3) 1 calc R U P A 2
C24A C 0.5341(17) 0.9696(13) 0.8188(9) 0.0525(7) Uani 0.186(3) 1 d . . P A 2
H2B H 0.6200 0.9757 0.8022 0.063 Uiso 0.186(3) 1 calc R U P A 2
N2A N 0.5119(10) 0.9207(6) 0.8698(6) 0.0440(5) Uani 0.186(3) 1 d . . P A 2
C13 C 0.22372(18) 0.77477(9) 1.01631(9) 0.0385(4) Uani 1 1 d . . . . .
H5 H 0.1584 0.7375 1.0093 0.046 Uiso 1 1 calc R U . . .
C14 C 0.2722(2) 0.79397(10) 1.08986(9) 0.0476(5) Uani 1 1 d . . . . .
H6 H 0.2398 0.7709 1.1324 0.057 Uiso 1 1 calc R U . . .
C15 C 0.3681(2) 0.84686(11) 1.10075(10) 0.0539(5) Uani 1 1 d . . . . .
H7 H 0.4054 0.8601 1.1509 0.065 Uiso 1 1 calc R U . . .
C16 C 0.4091(2) 0.88033(11) 1.03746(10) 0.0466(4) Uani 1 1 d . . . . .
H8 H 0.4754 0.9171 1.0440 0.056 Uiso 1 1 calc R U . . .
C1 C 0.27563(14) 0.78097(8) 0.79528(8) 0.0256(3) Uani 1 1 d . . . . .
C18 C 0.38376(15) 0.73047(8) 0.77802(8) 0.0296(3) Uani 1 1 d . . . . .
C19 C 0.51134(16) 0.73135(11) 0.81781(10) 0.0420(4) Uani 1 1 d . . . . .
H13 H 0.5314 0.7645 0.8588 0.050 Uiso 1 1 calc R U . . .
C20 C 0.61000(19) 0.68421(13) 0.79825(12) 0.0562(5) Uani 1 1 d . . . . .
H90 H 0.6972 0.6863 0.8254 0.067 Uiso 1 1 calc R U . . .
C21 C 0.5829(2) 0.63447(12) 0.74001(11) 0.0574(6) Uani 1 1 d . . . . .
H80 H 0.6505 0.6023 0.7271 0.069 Uiso 1 1 calc R U . . .
C22 C 0.4571(2) 0.63210(12) 0.70112(11) 0.0597(6) Uani 1 1 d . . . . .
H10 H 0.4369 0.5978 0.6612 0.072 Uiso 1 1 calc R U . . .
C23 C 0.3594(2) 0.67949(10) 0.71971(10) 0.0454(4) Uani 1 1 d . . . . .
H9 H 0.2728 0.6772 0.6918 0.054 Uiso 1 1 calc R U . . .
C2 C 0.20040(13) 0.81826(7) 0.73917(8) 0.0240(3) Uani 1 1 d . . . . .
C25 C 0.22582(14) 0.82358(7) 0.65758(8) 0.0256(3) Uani 1 1 d . . . . .
C26 C 0.35061(15) 0.84533(8) 0.63847(9) 0.0311(3) Uani 1 1 d . . . . .
H19 H 0.4206 0.8557 0.6779 0.037 Uiso 1 1 calc R U . . .
C27 C 0.37358(18) 0.85193(9) 0.56242(10) 0.0407(4) Uani 1 1 d . . . . .
H15 H 0.4593 0.8663 0.5501 0.049 Uiso 1 1 calc R U . . .
C28 C 0.2723(2) 0.83766(11) 0.50460(10) 0.0488(5) Uani 1 1 d . . . . .
H18 H 0.2877 0.8430 0.4526 0.059 Uiso 1 1 calc R U . . .
C29 C 0.14872(19) 0.81558(12) 0.52259(10) 0.0495(5) Uani 1 1 d . . . . .
H16 H 0.0793 0.8051 0.4828 0.059 Uiso 1 1 calc R U . . .
C30 C 0.12524(16) 0.80862(9) 0.59836(9) 0.0363(4) Uani 1 1 d . . . . .
H17 H 0.0396 0.7935 0.6101 0.044 Uiso 1 1 calc R U . . .
C31 C 0.02848(17) 0.95450(9) 0.67278(9) 0.0359(4) Uani 1 1 d . . . . .
H23 H 0.1208 0.9668 0.6775 0.043 Uiso 1 1 calc R U . . .
C32 C -0.0620(2) 0.99357(10) 0.62306(10) 0.0487(5) Uani 1 1 d . . . . .
H22 H -0.0313 1.0327 0.5946 0.058 Uiso 1 1 calc R U . . .
C33 C -0.02019(14) 0.87106(8) 0.88998(8) 0.0281(3) Uani 1 1 d . . . . .
C34 C -0.07836(16) 0.83093(10) 0.94525(9) 0.0367(4) Uani 1 1 d . . . . .
H28 H -0.0613 0.7804 0.9498 0.044 Uiso 1 1 calc R U . . .
C35 C -0.16054(17) 0.86391(11) 0.99348(10) 0.0440(4) Uani 1 1 d . . . . .
H27 H -0.2002 0.8357 1.0300 0.053 Uiso 1 1 calc R U . . .
C36 C -0.18484(17) 0.93718(11) 0.98864(10) 0.0456(4) Uani 1 1 d . . . . .
H26 H -0.2407 0.9595 1.0219 0.055 Uiso 1 1 calc R U . . .
C37 C -0.12753(17) 0.97824(10) 0.93503(10) 0.0417(4) Uani 1 1 d . . . . .
H25 H -0.1432 1.0290 0.9320 0.050 Uiso 1 1 calc R U . . .
C38 C -0.04743(15) 0.94549(9) 0.88588(9) 0.0330(3) Uani 1 1 d . . . . .
H24 H -0.0102 0.9741 0.8486 0.040 Uiso 1 1 calc R U . . .
C39 C 0.14251(15) 0.69630(8) 0.87715(8) 0.0276(3) Uani 1 1 d . . . . .
C40 C 0.23091(16) 0.64196(9) 0.90768(9) 0.0341(3) Uani 1 1 d . . . . .
H33 H 0.3212 0.6545 0.9243 0.041 Uiso 1 1 calc R U . . .
C41 C 0.19050(18) 0.57061(9) 0.91426(9) 0.0387(4) Uani 1 1 d . . . . .
H32 H 0.2525 0.5353 0.9357 0.046 Uiso 1 1 calc R U . . .
C42 C 0.06004(18) 0.55092(9) 0.88967(10) 0.0422(4) Uani 1 1 d . . . . .
H31 H 0.0312 0.5024 0.8953 0.051 Uiso 1 1 calc R U . . .
C43 C -0.02787(17) 0.60260(9) 0.85685(11) 0.0403(4) Uani 1 1 d . . . . .
H30 H -0.1170 0.5893 0.8385 0.048 Uiso 1 1 calc R U . . .
C44 C 0.01340(15) 0.67393(8) 0.85052(9) 0.0319(3) Uani 1 1 d . . . . .
H29 H -0.0484 0.7085 0.8273 0.038 Uiso 1 1 calc R U . . .
B1 B 0.19124(16) 0.77991(9) 0.86944(9) 0.0268(3) Uani 1 1 d . . . . .

loop_
_atom_site_aniso_label
_atom_site_aniso_U_11
_atom_site_aniso_U_22
_atom_site_aniso_U_33
_atom_site_aniso_U_23
_atom_site_aniso_U_13
_atom_site_aniso_U_12
N1 0.0317(7) 0.0318(7) 0.0243(6) 0.0006(5) 0.0049(5) 0.0046(5)
C5 0.0299(8) 0.0338(8) 0.0299(7) -0.0029(6) 0.0013(6) 0.0038(6)
C4 0.0250(7) 0.0248(7) 0.0277(7) -0.0009(6) 0.0059(6) -0.0025(5)
C3 0.0239(7) 0.0229(7) 0.0277(7) -0.0013(5) 0.0049(5) -0.0015(5)
C7 0.0308(8) 0.0295(8) 0.0245(7) -0.0051(6) 0.0034(6) 0.0070(6)
C8 0.0319(8) 0.0416(9) 0.0360(8) -0.0066(7) 0.0032(7) 0.0056(7)
C9 0.0358(9) 0.0660(13) 0.0405(9) -0.0135(9) -0.0042(8) 0.0179(9)
C10 0.0598(12) 0.0647(13) 0.0304(8) -0.0017(8) -0.0016(8) 0.0366(10)
C6 0.0314(8) 0.0450(9) 0.0298(8) -0.0093(7) 0.0038(6) -0.0133(7)
C17 0.0575(18) 0.0583(16) 0.0289(12) 0.0005(12) 0.0050(12) -0.0333(13)
C24 0.0346(13) 0.082(2) 0.0419(13) -0.0066(13) 0.0094(10) -0.0173(12)
N2 0.0314(9) 0.0630(15) 0.0375(11) 0.0010(9) 0.0037(8) -0.0057(10)
C11 0.0363(16) 0.0302(9) 0.0346(12) -0.0032(8) -0.0005(11) -0.0075(12)
C12 0.0625(17) 0.0401(12) 0.0344(11) 0.0000(9) 0.0030(12) -0.0184(12)
C11A 0.0363(16) 0.0302(9) 0.0346(12) -0.0032(8) -0.0005(11) -0.0075(12)
C12A 0.0625(17) 0.0401(12) 0.0344(11) 0.0000(9) 0.0030(12) -0.0184(12)
C17A 0.0575(18) 0.0583(16) 0.0289(12) 0.0005(12) 0.0050(12) -0.0333(13)
C24A 0.0346(13) 0.082(2) 0.0419(13) -0.0066(13) 0.0094(10) -0.0173(12)
N2A 0.0314(9) 0.0630(15) 0.0375(11) 0.0010(9) 0.0037(8) -0.0057(10)
C13 0.0521(10) 0.0375(9) 0.0271(8) 0.0025(6) 0.0096(7) 0.0026(7)
C14 0.0787(14) 0.0392(10) 0.0259(8) 0.0026(7) 0.0100(8) 0.0078(9)
C15 0.0810(15) 0.0511(11) 0.0269(8) -0.0049(8) -0.0054(9) 0.0044(10)
C16 0.0554(11) 0.0469(10) 0.0353(9) -0.0061(8) -0.0047(8) -0.0038(8)
C1 0.0232(7) 0.0285(7) 0.0256(7) 0.0001(6) 0.0049(5) -0.0021(5)
C18 0.0294(7) 0.0351(8) 0.0255(7) 0.0071(6) 0.0082(6) 0.0057(6)
C19 0.0326(8) 0.0569(11) 0.0361(9) 0.0057(8) 0.0025(7) 0.0093(8)
C20 0.0346(10) 0.0782(15) 0.0565(12) 0.0238(11) 0.0083(8) 0.0219(9)
C21 0.0632(13) 0.0694(14) 0.0438(10) 0.0192(10) 0.0243(10) 0.0410(11)
C22 0.0854(16) 0.0523(12) 0.0409(10) -0.0022(9) 0.0044(10) 0.0383(11)
C23 0.0524(11) 0.0394(9) 0.0421(9) -0.0042(8) -0.0046(8) 0.0177(8)
C2 0.0241(7) 0.0240(7) 0.0246(7) -0.0013(5) 0.0050(5) -0.0015(5)
C25 0.0290(7) 0.0232(7) 0.0250(7) -0.0007(5) 0.0050(6) 0.0043(6)
C26 0.0336(8) 0.0304(8) 0.0306(7) -0.0032(6) 0.0086(6) -0.0023(6)
C27 0.0472(10) 0.0385(9) 0.0403(9) 0.0006(7) 0.0223(8) 0.0017(7)
C28 0.0630(12) 0.0596(12) 0.0265(8) 0.0016(8) 0.0163(8) 0.0162(9)
C29 0.0471(10) 0.0730(13) 0.0271(8) -0.0093(8) -0.0008(7) 0.0164(9)
C30 0.0314(8) 0.0473(10) 0.0304(8) -0.0068(7) 0.0040(6) 0.0052(7)
C31 0.0440(9) 0.0330(8) 0.0315(8) 0.0024(6) 0.0080(7) 0.0089(7)
C32 0.0685(13) 0.0439(10) 0.0351(9) 0.0077(8) 0.0123(8) 0.0245(9)
C33 0.0255(7) 0.0330(8) 0.0259(7) -0.0039(6) 0.0038(6) 0.0001(6)
C34 0.0388(9) 0.0399(9) 0.0331(8) -0.0003(7) 0.0116(7) 0.0008(7)
C35 0.0403(9) 0.0624(12) 0.0316(8) -0.0043(8) 0.0145(7) -0.0005(8)
C36 0.0363(9) 0.0639(12) 0.0377(9) -0.0208(8) 0.0095(7) 0.0068(8)
C37 0.0389(9) 0.0405(9) 0.0455(9) -0.0148(8) 0.0030(8) 0.0067(7)
C38 0.0313(8) 0.0330(8) 0.0347(8) -0.0055(6) 0.0034(6) 0.0000(6)
C39 0.0302(7) 0.0301(7) 0.0237(7) 0.0020(6) 0.0086(6) 0.0021(6)
C40 0.0337(8) 0.0361(8) 0.0323(8) 0.0036(6) 0.0029(6) 0.0037(7)
C41 0.0495(10) 0.0325(8) 0.0348(8) 0.0069(7) 0.0084(7) 0.0100(7)
C42 0.0520(10) 0.0270(8) 0.0499(10) 0.0008(7) 0.0164(8) -0.0029(7)
C43 0.0347(9) 0.0331(8) 0.0546(10) -0.0032(7) 0.0114(8) -0.0036(7)
C44 0.0286(8) 0.0305(8) 0.0378(8) 0.0009(6) 0.0091(6) 0.0027(6)
B1 0.0265(8) 0.0308(8) 0.0236(7) 0.0005(6) 0.0044(6) -0.0007(6)

loop_
_atom_type_symbol
_atom_type_description
_atom_type_scat_dispersion_real
_atom_type_scat_dispersion_imag
_atom_type_scat_source
C C 0.0033 0.0016 'International Tables Vol C Tables 4.2.6.8 and 6.1.1.4'
H H 0.0000 0.0000 'International Tables Vol C Tables 4.2.6.8 and 6.1.1.4'
N N 0.0061 0.0033 'International Tables Vol C Tables 4.2.6.8 and 6.1.1.4'
B B 0.0013 0.0007 'International Tables Vol C Tables 4.2.6.8 and 6.1.1.4'

loop_
_geom_angle_atom_site_label_1
_geom_angle_atom_site_label_2
_geom_angle_atom_site_label_3
_geom_angle
C5 N1 C13 117.90(13)
C5 N1 B1 124.75(12)
C13 N1 B1 117.16(13)
N1 C5 C16 120.56(15)
N1 C5 C6 122.03(13)
C16 C5 C6 117.40(15)
C3 C4 C33 125.18(13)
C3 C4 B1 108.11(12)
C33 C4 B1 126.48(12)
C4 C3 C7 126.84(13)
C4 C3 C2 111.23(12)
C7 C3 C2 121.91(12)
C31 C7 C8 118.19(14)
C31 C7 C3 121.73(14)
C8 C7 C3 120.04(14)
C9 C8 C7 120.46(17)
C9 C8 H20 119.8
C7 C8 H20 119.8
C10 C9 C8 120.68(17)
C10 C9 H21 119.7
C8 C9 H21 119.7
C9 C10 C32 119.49(16)
C9 C10 H2 120.3
C32 C10 H2 120.3
C11 C6 N2 126.70(18)
C11 C6 C5 123.89(16)
N2A C6 C5 139.4(5)
N2 C6 C5 109.17(16)
N2A C6 C11A 111.9(7)
C5 C6 C11A 106.6(5)
C12 C17 C24 120.0(2)
C12 C17 H1 120.0
C24 C17 H1 120.0
N2 C24 C17 122.7(3)
N2 C24 H2A 118.6
C17 C24 H2A 118.6
C24 N2 C6 114.8(2)
C6 C11 C12 117.3(2)
C6 C11 H11 121.4
C12 C11 H11 121.4
C17 C12 C11 118.4(2)
C17 C12 H12 120.8
C11 C12 H12 120.8
C12A C11A C6 118.2(11)
C12A C11A H11A 120.9
C6 C11A H11A 120.9
C11A C12A C17A 125.6(13)
C11A C12A H12A 117.2
C17A C12A H12A 117.2
C12A C17A C24A 116.9(12)
C12A C17A H1A 121.5
C24A C17A H1A 121.5
N2A C24A C17A 116.7(13)
N2A C24A H2B 121.7
C17A C24A H2B 121.7
C24A N2A C6 130.5(12)
N1 C13 C14 123.22(17)
N1 C13 H5 118.4
C14 C13 H5 118.4
C15 C14 C13 118.92(17)
C15 C14 H6 120.5
C13 C14 H6 120.5
C14 C15 C16 118.52(17)
C14 C15 H7 120.7
C16 C15 H7 120.7
C15 C16 C5 120.76(18)
C15 C16 H8 119.6
C5 C16 H8 119.6
C2 C1 C18 121.86(12)
C2 C1 B1 106.75(12)
C18 C1 B1 127.75(12)
C19 C18 C23 116.98(15)
C19 C18 C1 122.93(14)
C23 C18 C1 120.09(14)
C18 C19 C20 120.76(18)
C18 C19 H13 119.6
C20 C19 H13 119.6
C21 C20 C19 120.87(19)
C21 C20 H90 119.6
C19 C20 H90 119.6
C22 C21 C20 119.08(17)
C22 C21 H80 120.5
C20 C21 H80 120.5
C21 C22 C23 120.21(19)
C21 C22 H10 119.9
C23 C22 H10 119.9
C22 C23 C18 122.08(18)
C22 C23 H9 119.0
C18 C23 H9 119.0
C1 C2 C25 126.16(12)
C1 C2 C3 112.47(12)
C25 C2 C3 121.34(12)
C30 C25 C26 118.27(13)
C30 C25 C2 121.13(13)
C26 C25 C2 120.58(13)
C27 C26 C25 120.67(15)
C27 C26 H19 119.7
C25 C26 H19 119.7
C28 C27 C26 120.22(16)
C28 C27 H15 119.9
C26 C27 H15 119.9
C29 C28 C27 119.77(15)
C29 C28 H18 120.1
C27 C28 H18 120.1
C28 C29 C30 120.32(17)
C28 C29 H16 119.8
C30 C29 H16 119.8
C29 C30 C25 120.75(16)
C29 C30 H17 119.6
C25 C30 H17 119.6
C32 C31 C7 120.82(17)
C32 C31 H23 119.6
C7 C31 H23 119.6
C10 C32 C31 120.35(18)
C10 C32 H22 119.8
C31 C32 H22 119.8
C38 C33 C34 117.35(14)
C38 C33 C4 121.48(13)
C34 C33 C4 121.05(14)
C35 C34 C33 121.01(16)
C35 C34 H28 119.5
C33 C34 H28 119.5
C36 C35 C34 120.46(17)
C36 C35 H27 119.8
C34 C35 H27 119.8
C35 C36 C37 119.70(15)
C35 C36 H26 120.2
C37 C36 H26 120.2
C36 C37 C38 120.13(16)
C36 C37 H25 119.9
C38 C37 H25 119.9
C37 C38 C33 121.33(15)
C37 C38 H24 119.3
C33 C38 H24 119.3
C44 C39 C40 116.24(14)
C44 C39 B1 122.06(13)
C40 C39 B1 121.63(13)
C41 C40 C39 122.06(15)
C41 C40 H33 119.0
C39 C40 H33 119.0
C42 C41 C40 120.01(15)
C42 C41 H32 120.0
C40 C41 H32 120.0
C43 C42 C41 119.24(15)
C43 C42 H31 120.4
C41 C42 H31 120.4
C42 C43 C44 120.35(16)
C42 C43 H30 119.8
C44 C43 H30 119.8
C43 C44 C39 122.01(15)
C43 C44 H29 119.0
C39 C44 H29 119.0
C4 B1 C39 114.96(12)
C4 B1 C1 100.44(11)
C39 B1 C1 105.42(12)
C4 B1 N1 108.42(11)
C39 B1 N1 108.37(11)
C1 B1 N1 119.41(12)

loop_
_geom_bond_atom_site_label_1
_geom_bond_atom_site_label_2
_geom_bond_distance
N1 C5 1.351(2)
N1 C13 1.355(2)
N1 B1 1.648(2)
C5 C16 1.390(2)
C5 C6 1.487(2)
C4 C3 1.357(2)
C4 C33 1.4753(19)
C4 B1 1.623(2)
C3 C7 1.486(2)
C3 C2 1.4914(19)
C7 C31 1.393(2)
C7 C8 1.394(2)
C8 C9 1.393(2)
C8 H20 0.9500
C9 C10 1.374(3)
C9 H21 0.9500
C10 C32 1.380(3)
C10 H2 0.9500
C6 C11 1.335(3)
C6 N2A 1.348(10)
C6 N2 1.372(3)
C6 C11A 1.602(14)
C17 C12 1.372(4)
C17 C24 1.389(5)
C17 H1 0.9500
C24 N2 1.340(3)
C24 H2A 0.9500
C11 C12 1.402(4)
C11 H11 0.9500
C12 H12 0.9500
C11A C12A 1.283(18)
C11A H11A 0.9500
C12A C17A 1.402(16)
C12A H12A 0.9500
C17A C24A 1.49(3)
C17A H1A 0.9500
C24A N2A 1.31(2)
C24A H2B 0.9500
C13 C14 1.376(2)
C13 H5 0.9500
C14 C15 1.370(3)
C14 H6 0.9500
C15 C16 1.376(3)
C15 H7 0.9500
C16 H8 0.9500
C1 C2 1.360(2)
C1 C18 1.489(2)
C1 B1 1.634(2)
C18 C19 1.390(2)
C18 C23 1.393(2)
C19 C20 1.392(3)
C19 H13 0.9500
C20 C21 1.379(3)
C20 H90 0.9500
C21 C22 1.368(3)
C21 H80 0.9500
C22 C23 1.382(2)
C22 H10 0.9500
C23 H9 0.9500
C2 C25 1.4884(19)
C25 C30 1.394(2)
C25 C26 1.394(2)
C26 C27 1.388(2)
C26 H19 0.9500
C27 C28 1.380(3)
C27 H15 0.9500
C28 C29 1.378(3)
C28 H18 0.9500
C29 C30 1.385(2)
C29 H16 0.9500
C30 H17 0.9500
C31 C32 1.390(2)
C31 H23 0.9500
C32 H22 0.9500
C33 C38 1.401(2)
C33 C34 1.401(2)
C34 C35 1.390(2)
C34 H28 0.9500
C35 C36 1.375(3)
C35 H27 0.9500
C36 C37 1.385(3)
C36 H26 0.9500
C37 C38 1.385(2)
C37 H25 0.9500
C38 H24 0.9500
C39 C44 1.392(2)
C39 C40 1.406(2)
C39 B1 1.630(2)
C40 C41 1.387(2)
C40 H33 0.9500
C41 C42 1.383(3)
C41 H32 0.9500
C42 C43 1.382(2)
C42 H31 0.9500
C43 C44 1.389(2)
C43 H30 0.9500
C44 H29 0.9500

loop_
_geom_torsion_atom_site_label_1
_geom_torsion_atom_site_label_2
_geom_torsion_atom_site_label_3
_geom_torsion_atom_site_label_4
_geom_torsion
C13 N1 C5 C16 4.0(2)
B1 N1 C5 C16 178.72(15)
C13 N1 C5 C6 -175.51(14)
B1 N1 C5 C6 -0.7(2)
C33 C4 C3 C7 -11.5(2)
B1 C4 C3 C7 173.78(13)
C33 C4 C3 C2 170.17(13)
B1 C4 C3 C2 -4.57(16)
C4 C3 C7 C31 129.48(16)
C2 C3 C7 C31 -52.33(19)
C4 C3 C7 C8 -53.0(2)
C2 C3 C7 C8 125.19(15)
C31 C7 C8 C9 0.7(2)
C3 C7 C8 C9 -176.91(14)
C7 C8 C9 C10 -0.4(2)
C8 C9 C10 C32 -0.6(3)
N1 C5 C6 C11 73.3(2)
C16 C5 C6 C11 -106.2(2)
N1 C5 C6 N2A -124.4(7)
C16 C5 C6 N2A 56.1(7)
N1 C5 C6 N2 -111.97(17)
C16 C5 C6 N2 68.5(2)
N1 C5 C6 C11A 74.8(6)
C16 C5 C6 C11A -104.7(6)
C12 C17 C24 N2 -1.5(4)
C17 C24 N2 C6 2.1(4)
C11 C6 N2 C24 -1.6(3)
N2A C6 N2 C24 -11.6(8)
C5 C6 N2 C24 -176.14(18)
C11A C6 N2 C24 -7.1(9)
N2A C6 C11 C12 5.5(5)
N2 C6 C11 C12 0.3(3)
C5 C6 C11 C12 174.08(18)
C11A C6 C11 C12 169(2)
C24 C17 C12 C11 0.0(4)
C6 C11 C12 C17 0.5(3)
C11 C6 C11A C12A -12.2(11)
N2A C6 C11A C12A 5.4(14)
N2 C6 C11A C12A 2.8(18)
C5 C6 C11A C12A 172.0(10)
C6 C11A C12A C17A -1.7(18)
C11A C12A C17A C24A -2.4(18)
C12A C17A C24A N2A 2.6(19)
C17A C24A N2A C6 2(2)
C11 C6 N2A C24A -0.4(14)
N2 C6 N2A C24A 171.5(19)
C5 C6 N2A C24A -165.8(11)
C11A C6 N2A C24A -5.6(16)
C5 N1 C13 C14 -2.0(2)
B1 N1 C13 C14 -177.12(16)
N1 C13 C14 C15 -1.1(3)
C13 C14 C15 C16 2.0(3)
C14 C15 C16 C5 0.0(3)
N1 C5 C16 C15 -3.1(3)
C6 C5 C16 C15 176.43(17)
C2 C1 C18 C19 132.09(16)
B1 C1 C18 C19 -72.4(2)
C2 C1 C18 C23 -47.8(2)
B1 C1 C18 C23 107.72(18)
C23 C18 C19 C20 1.5(2)
C1 C18 C19 C20 -178.39(16)
C18 C19 C20 C21 -1.4(3)
C19 C20 C21 C22 0.3(3)
C20 C21 C22 C23 0.6(3)
C21 C22 C23 C18 -0.4(3)
C19 C18 C23 C22 -0.7(3)
C1 C18 C23 C22 179.26(17)
C18 C1 C2 C25 -9.8(2)
B1 C1 C2 C25 -169.81(13)
C18 C1 C2 C3 168.02(13)
B1 C1 C2 C3 8.01(16)
C4 C3 C2 C1 -2.39(17)
C7 C3 C2 C1 179.17(13)
C4 C3 C2 C25 175.55(13)
C7 C3 C2 C25 -2.9(2)
C1 C2 C25 C30 128.78(16)
C3 C2 C25 C30 -48.9(2)
C1 C2 C25 C26 -52.7(2)
C3 C2 C25 C26 129.69(15)
C30 C25 C26 C27 0.1(2)
C2 C25 C26 C27 -178.50(14)
C25 C26 C27 C28 0.6(2)
C26 C27 C28 C29 -1.1(3)
C27 C28 C29 C30 0.9(3)
C28 C29 C30 C25 -0.2(3)
C26 C25 C30 C29 -0.3(2)
C2 C25 C30 C29 178.25(15)
C8 C7 C31 C32 -0.1(2)
C3 C7 C31 C32 177.49(14)
C9 C10 C32 C31 1.2(3)
C7 C31 C32 C10 -0.9(3)
C3 C4 C33 C38 -40.1(2)
B1 C4 C33 C38 133.66(15)
C3 C4 C33 C34 143.87(16)
B1 C4 C33 C34 -42.4(2)
C38 C33 C34 C35 0.5(2)
C4 C33 C34 C35 176.68(15)
C33 C34 C35 C36 -1.0(3)
C34 C35 C36 C37 0.4(3)
C35 C36 C37 C38 0.8(3)
C36 C37 C38 C33 -1.3(2)
C34 C33 C38 C37 0.7(2)
C4 C33 C38 C37 -175.50(14)
C44 C39 C40 C41 -2.9(2)
B1 C39 C40 C41 -179.80(14)
C39 C40 C41 C42 0.7(2)
C40 C41 C42 C43 1.7(3)
C41 C42 C43 C44 -1.7(3)
C42 C43 C44 C39 -0.6(3)
C40 C39 C44 C43 2.8(2)
B1 C39 C44 C43 179.74(14)
C3 C4 B1 C39 -104.08(14)
C33 C4 B1 C39 81.28(17)
C3 C4 B1 C1 8.50(15)
C33 C4 B1 C1 -166.14(13)
C3 C4 B1 N1 134.49(12)
C33 C4 B1 N1 -40.15(18)
C44 C39 B1 C4 9.53(19)
C40 C39 B1 C4 -173.73(13)
C44 C39 B1 C1 -100.09(15)
C40 C39 B1 C1 76.65(16)
C44 C39 B1 N1 130.99(14)
C40 C39 B1 N1 -52.28(17)
C2 C1 B1 C4 -9.76(14)
C18 C1 B1 C4 -168.21(14)
C2 C1 B1 C39 109.97(13)
C18 C1 B1 C39 -48.48(18)
C2 C1 B1 N1 -127.97(13)
C18 C1 B1 N1 73.58(19)
C5 N1 B1 C4 -77.86(16)
C13 N1 B1 C4 96.94(15)
C5 N1 B1 C39 156.74(13)
C13 N1 B1 C39 -28.46(17)
C5 N1 B1 C1 36.2(2)
C13 N1 B1 C1 -149.05(14)
